data_7719945
loop_
_publ_author_name
'Fominykh, Anna'
'Gerasimov, Mikhail A.'
'Poliakova, Tatiana R.'
'Novichkov, Daniil'
'Kalle, Paulina'
'Averin, Alexey A.'
'Krot, Anna'
'Borisova, Nataliya E.'
'Matveev, Petr I.'

_publ_section_title
;
 Diphosphonium salts as effective extractants for the separation of
 uranium(VI) from nitric acid media
;
_journal_name_full 'Dalton Transactions'
_journal_paper_doi 10.1039/D5DT02671G
_journal_year 2025
_chemical_formula_moiety 'N4 O14 U, C26 H58 P2'
_chemical_formula_sum 'C26 H58 N4 O14 P2 U'
_chemical_formula_weight 950.73
_space_group_crystal_system monoclinic
_space_group_IT_number 14
_space_group_name_Hall '-P 2yn'
_space_group_name_H-M_alt 'P 1 21/n 1'
_atom_sites_solution_hydrogens geom
_atom_sites_solution_primary dual
_audit_creation_date 2025-10-23
_audit_creation_method
;
Olex2 1.5
(compiled 2025.03.04 svn.red2d20d0 for OlexSys, GUI svn.r7188)
;
_audit_update_record
;
2025-10-27 deposited with the CCDC.	2025-12-02 downloaded from the CCDC.
;
_cell_angle_alpha 90
_cell_angle_beta 91.168(3)
_cell_angle_gamma 90
_cell_formula_units_Z 4
_cell_length_a 12.5385(11)
_cell_length_b 14.5329(10)
_cell_length_c 20.9539(15)
_cell_measurement_reflns_used 9890
_cell_measurement_temperature 100
_cell_measurement_theta_max 30.473
_cell_measurement_theta_min 2.342
_cell_volume 3817.4(5)
_computing_cell_refinement 'SAINT V8.38A (Bruker, 2018)'
_computing_data_collection 'APEX3 v.2017.3_0 (Bruker AXS, 2017)'
_computing_data_reduction 'SAINT V8.38A (Bruker, 2018)'
_computing_molecular_graphics 'Olex2 1.5 (Dolomanov et al., 2009)'
_computing_publication_material 'Olex2 1.5 (Dolomanov et al., 2009)'
_computing_structure_refinement 'SHELXL 2018/3 (Sheldrick, 2015)'
_computing_structure_solution 'SHELXT 2014/5 (Sheldrick, 2014)'
_diffrn_ambient_temperature 100.00
_diffrn_measured_fraction_theta_full 0.999
_diffrn_measured_fraction_theta_max 0.990
_diffrn_measurement_device_type 'Bruker SMART Photon II'
_diffrn_measurement_method \w-scan
_diffrn_radiation_monochromator graphite
_diffrn_radiation_type MoK\a
_diffrn_radiation_wavelength 0.71073
_diffrn_reflns_av_R_equivalents 0.0984
_diffrn_reflns_av_unetI/netI 0.0929
_diffrn_reflns_Laue_measured_fraction_full 0.999
_diffrn_reflns_Laue_measured_fraction_max 0.990
_diffrn_reflns_limit_h_max 17
_diffrn_reflns_limit_h_min -17
_diffrn_reflns_limit_k_max 20
_diffrn_reflns_limit_k_min -20
_diffrn_reflns_limit_l_max 29
_diffrn_reflns_limit_l_min -29
_diffrn_reflns_number 49200
_diffrn_reflns_point_group_measured_fraction_full 0.999
_diffrn_reflns_point_group_measured_fraction_max 0.990
_diffrn_reflns_theta_full 25.242
_diffrn_reflns_theta_max 30.581
_diffrn_reflns_theta_min 1.705
_diffrn_source_current 30.0
_diffrn_source_power 1.5
_diffrn_source_target Mo
_diffrn_source_type 'fine-focus sealed X-ray tube'
_diffrn_source_voltage 50.0
_exptl_absorpt_coefficient_mu 4.400
_exptl_absorpt_correction_T_max 0.7461
_exptl_absorpt_correction_T_min 0.3043
_exptl_absorpt_correction_type multi-scan
_exptl_absorpt_process_details
;
SADABS-2016/2 (Bruker,2016/2) was used for absorption correction.
wR2(int) was 0.1402 before and 0.0912 after correction.
The Ratio of minimum to maximum transmission is 0.4079.
The \l/2 correction factor is Not present.
;
_exptl_crystal_colour yellow
_exptl_crystal_colour_primary yellow
_exptl_crystal_density_diffrn 1.654
_exptl_crystal_description block
_exptl_crystal_F_000 1904
_exptl_crystal_size_max 0.33
_exptl_crystal_size_mid 0.31
_exptl_crystal_size_min 0.2
_refine_diff_density_max 0.929
_refine_diff_density_min -1.824
_refine_diff_density_rms 0.224
_refine_ls_extinction_method none
_refine_ls_goodness_of_fit_ref 1.019
_refine_ls_hydrogen_treatment constr
_refine_ls_matrix_type full
_refine_ls_number_parameters 430
_refine_ls_number_reflns 11617
_refine_ls_number_restraints 0
_refine_ls_restrained_S_all 1.019
_refine_ls_R_factor_all 0.0780
_refine_ls_R_factor_gt 0.0470
_refine_ls_shift/su_max 0.003
_refine_ls_shift/su_mean 0.000
_refine_ls_structure_factor_coef Fsqd
_refine_ls_weighting_details 'w=1/[\s^2^(Fo^2^)+(0.0204P)^2^+4.9722P] where P=(Fo^2^+2Fc^2^)/3'
_refine_ls_weighting_scheme calc
_refine_ls_wR_factor_gt 0.0861
_refine_ls_wR_factor_ref 0.0986
_reflns_Friedel_coverage 0.000
_reflns_number_gt 8515
_reflns_number_total 11617
_reflns_threshold_expression 'I > 2\s(I)'
_cod_data_source_file d5dt02671g2.cif
_cod_data_source_block af882
_cod_database_code 7719945
_shelx_shelxl_version_number 2018/3
_shelx_space_group_comment
;
The symmetry employed for this shelxl refinement is uniquely defined
by the following loop, which should always be used as a source of
symmetry information in preference to the above space-group names.
They are only intended as comments.
;
_shelx_estimated_absorpt_t_max 0.473
_shelx_estimated_absorpt_t_min 0.325
_olex2_refinement_description
;
1. Fixed Uiso
 At 1.2 times of:
  All C(H,H) groups
 At 1.5 times of:
  All C(H,H,H) groups
2.a Secondary CH2 refined with riding coordinates:
 C1(H1A,H1B), C2(H2A,H2B), C3(H3A,H3B), C4(H4A,H4B), C5(H5A,H5B), C7(H7A,H7B),
 C8(H8A,H8B), C9(H9A,H9B), C11(H11A,H11B), C12(H12A,H12B), C13(H13A,H13B),
 C15(H15A,H15B), C16(H16A,H16B), C17(H17A,H17B), C19(H19A,H19B), C20(H20A,H20B),
  C21(H21A,H21B), C23(H23A,H23B), C24(H24A,H24B), C25(H25A,H25B)
2.b Idealised Me refined as rotating group:
 C6(H6A,H6B,H6C), C10(H10A,H10B,H10C), C14(H14A,H14B,H14C), C18(H18A,H18B,
 H18C), C22(H22A,H22B,H22C), C26(H26A,H26B,H26C)
;
_olex2_submission_special_instructions 'No special instructions were received'

loop_
_space_group_symop_operation_xyz
'x, y, z'
'-x+1/2, y+1/2, -z+1/2'
'-x, -y, -z'
'x-1/2, -y-1/2, z-1/2'

loop_
_atom_site_label
_atom_site_type_symbol
_atom_site_fract_x
_atom_site_fract_y
_atom_site_fract_z
_atom_site_U_iso_or_equiv
_atom_site_adp_type
_atom_site_occupancy
_atom_site_site_symmetry_order
_atom_site_calc_flag
_atom_site_refinement_flags_posn
_atom_site_refinement_flags_adp
_atom_site_refinement_flags_occupancy
_atom_site_disorder_assembly
_atom_site_disorder_group
U1 U 0.53219(2) 0.66322(2) 0.27133(2) 0.01137(5) Uani 1 1 d . . . . .
O1 O 0.5035(3) 0.7809(2) 0.26495(15) 0.0174(7) Uani 1 1 d . . . . .
O2 O 0.5829(2) 0.5508(2) 0.28287(15) 0.0163(7) Uani 1 1 d . . . . .
O3 O 0.6260(3) 0.6582(2) 0.16468(16) 0.0236(8) Uani 1 1 d . . . . .
O4 O 0.7166(2) 0.7140(2) 0.24370(15) 0.0178(7) Uani 1 1 d . . . . .
O5 O 0.7920(3) 0.6974(3) 0.15164(17) 0.0304(9) Uani 1 1 d . . . . .
O6 O 0.6605(3) 0.7035(2) 0.36094(15) 0.0177(7) Uani 1 1 d . . . . .
O7 O 0.5025(3) 0.6672(2) 0.38972(16) 0.0224(8) Uani 1 1 d . . . . .
O8 O 0.6265(3) 0.6926(2) 0.46231(16) 0.0289(9) Uani 1 1 d . . . . .
O9 O 0.4070(2) 0.6643(2) 0.17904(15) 0.0129(6) Uani 1 1 d . . . . .
O10 O 0.3564(3) 0.5869(3) 0.09457(17) 0.0296(9) Uani 1 1 d . . . . .
O11 O 0.4554(3) 0.5223(2) 0.16869(17) 0.0241(8) Uani 1 1 d . . . . .
O12 O 0.3710(2) 0.5756(2) 0.30403(16) 0.0198(7) Uani 1 1 d . . . . .
O13 O 0.2084(2) 0.5989(2) 0.33452(16) 0.0230(8) Uani 1 1 d . . . . .
O14 O 0.3070(3) 0.7136(2) 0.30523(17) 0.0257(8) Uani 1 1 d . . . . .
N1 N 0.7137(3) 0.6902(3) 0.18509(19) 0.0175(8) Uani 1 1 d . . . . .
N2 N 0.5979(3) 0.6884(3) 0.40653(18) 0.0179(9) Uani 1 1 d . . . . .
N3 N 0.4063(3) 0.5894(3) 0.14589(18) 0.0153(8) Uani 1 1 d . . . . .
N4 N 0.2928(3) 0.6300(3) 0.31518(17) 0.0137(8) Uani 1 1 d . . . . .
P1 P 0.42623(9) 0.32427(7) 0.34267(5) 0.0081(2) Uani 1 1 d . . . . .
P2 P 0.51920(9) 0.30760(8) 0.13729(5) 0.0088(2) Uani 1 1 d . . . . .
C1 C 0.5017(3) 0.3334(3) 0.26983(19) 0.0109(8) Uani 1 1 d . . . . .
H1A H 0.533734 0.395602 0.268045 0.013 Uiso 1 1 calc R U . . .
H1B H 0.560944 0.288389 0.271952 0.013 Uiso 1 1 calc R U . . .
C2 C 0.4374(3) 0.3170(3) 0.20798(19) 0.0099(8) Uani 1 1 d . . . . .
H2A H 0.386352 0.368386 0.201751 0.012 Uiso 1 1 calc R U . . .
H2B H 0.395454 0.259740 0.212452 0.012 Uiso 1 1 calc R U . . .
C3 C 0.2884(3) 0.3545(3) 0.3300(2) 0.0106(8) Uani 1 1 d . . . . .
H3A H 0.283532 0.419895 0.317041 0.013 Uiso 1 1 calc R U . . .
H3B H 0.258012 0.316712 0.294766 0.013 Uiso 1 1 calc R U . . .
C4 C 0.2226(3) 0.3396(3) 0.3902(2) 0.0128(9) Uani 1 1 d . . . . .
H4A H 0.221756 0.273207 0.400814 0.015 Uiso 1 1 calc R U . . .
H4B H 0.256940 0.372640 0.426496 0.015 Uiso 1 1 calc R U . . .
C5 C 0.1085(3) 0.3735(3) 0.3815(2) 0.0152(9) Uani 1 1 d . . . . .
H5A H 0.108598 0.441261 0.376702 0.018 Uiso 1 1 calc R U . . .
H5B H 0.076939 0.346602 0.342050 0.018 Uiso 1 1 calc R U . . .
C6 C 0.0410(4) 0.3473(4) 0.4378(3) 0.0335(14) Uani 1 1 d . . . . .
H6A H -0.031348 0.371592 0.431384 0.050 Uiso 1 1 calc R U . . .
H6B H 0.072576 0.373292 0.476992 0.050 Uiso 1 1 calc R U . . .
H6C H 0.038090 0.280148 0.441444 0.050 Uiso 1 1 calc R U . . .
C7 C 0.4837(3) 0.4007(3) 0.4016(2) 0.0102(8) Uani 1 1 d . . . . .
H7A H 0.469515 0.464753 0.387838 0.012 Uiso 1 1 calc R U . . .
H7B H 0.446310 0.391038 0.442251 0.012 Uiso 1 1 calc R U . . .
C8 C 0.6031(3) 0.3904(3) 0.4146(2) 0.0122(9) Uani 1 1 d . . . . .
H8A H 0.642650 0.415154 0.377928 0.015 Uiso 1 1 calc R U . . .
H8B H 0.621050 0.324373 0.419072 0.015 Uiso 1 1 calc R U . . .
C9 C 0.6374(3) 0.4415(3) 0.4752(2) 0.0146(9) Uani 1 1 d . . . . .
H9A H 0.621170 0.507715 0.469741 0.018 Uiso 1 1 calc R U . . .
H9B H 0.594777 0.418498 0.511165 0.018 Uiso 1 1 calc R U . . .
C10 C 0.7551(4) 0.4308(3) 0.4923(2) 0.0195(10) Uani 1 1 d . . . . .
H10A H 0.797877 0.461430 0.459951 0.029 Uiso 1 1 calc R U . . .
H10B H 0.773437 0.365246 0.493843 0.029 Uiso 1 1 calc R U . . .
H10C H 0.769906 0.458732 0.534104 0.029 Uiso 1 1 calc R U . . .
C11 C 0.4358(3) 0.2073(3) 0.3715(2) 0.0094(8) Uani 1 1 d . . . . .
H11A H 0.512059 0.190395 0.376072 0.011 Uiso 1 1 calc R U . . .
H11B H 0.404107 0.203987 0.414299 0.011 Uiso 1 1 calc R U . . .
C12 C 0.3800(3) 0.1377(3) 0.3278(2) 0.0113(8) Uani 1 1 d . . . . .
H12A H 0.404263 0.146721 0.283581 0.014 Uiso 1 1 calc R U . . .
H12B H 0.302149 0.148753 0.328177 0.014 Uiso 1 1 calc R U . . .
C13 C 0.4027(4) 0.0387(3) 0.3482(2) 0.0171(10) Uani 1 1 d . . . . .
H13A H 0.378740 0.029534 0.392527 0.020 Uiso 1 1 calc R U . . .
H13B H 0.480478 0.027284 0.347560 0.020 Uiso 1 1 calc R U . . .
C14 C 0.3453(4) -0.0306(3) 0.3039(2) 0.0194(10) Uani 1 1 d . . . . .
H14A H 0.369791 -0.022398 0.260189 0.029 Uiso 1 1 calc R U . . .
H14B H 0.268122 -0.020129 0.305109 0.029 Uiso 1 1 calc R U . . .
H14C H 0.361330 -0.093348 0.318274 0.029 Uiso 1 1 calc R U . . .
C15 C 0.5495(4) 0.1889(3) 0.1214(2) 0.0128(9) Uani 1 1 d . . . . .
H15A H 0.488228 0.161732 0.097601 0.015 Uiso 1 1 calc R U . . .
H15B H 0.611643 0.186921 0.093039 0.015 Uiso 1 1 calc R U . . .
C16 C 0.5742(3) 0.1278(3) 0.1797(2) 0.0119(9) Uani 1 1 d . . . . .
H16A H 0.621355 0.161740 0.209945 0.014 Uiso 1 1 calc R U . . .
H16B H 0.507022 0.113699 0.201626 0.014 Uiso 1 1 calc R U . . .
C17 C 0.6278(4) 0.0387(3) 0.1611(2) 0.0169(10) Uani 1 1 d . . . . .
H17A H 0.696333 0.052832 0.140644 0.020 Uiso 1 1 calc R U . . .
H17B H 0.581947 0.006036 0.129485 0.020 Uiso 1 1 calc R U . . .
C18 C 0.6489(4) -0.0242(3) 0.2181(3) 0.0300(13) Uani 1 1 d . . . . .
H18A H 0.687083 -0.079214 0.204131 0.045 Uiso 1 1 calc R U . . .
H18B H 0.580843 -0.042363 0.236599 0.045 Uiso 1 1 calc R U . . .
H18C H 0.692190 0.008482 0.250283 0.045 Uiso 1 1 calc R U . . .
C19 C 0.6417(3) 0.3710(3) 0.1484(2) 0.0112(8) Uani 1 1 d . . . . .
H19A H 0.625131 0.432740 0.165593 0.013 Uiso 1 1 calc R U . . .
H19B H 0.687494 0.338802 0.180251 0.013 Uiso 1 1 calc R U . . .
C20 C 0.7033(3) 0.3822(3) 0.0862(2) 0.0123(9) Uani 1 1 d . . . . .
H20A H 0.717885 0.320610 0.068134 0.015 Uiso 1 1 calc R U . . .
H20B H 0.658791 0.416582 0.054835 0.015 Uiso 1 1 calc R U . . .
C21 C 0.8083(3) 0.4329(3) 0.0972(2) 0.0154(9) Uani 1 1 d . . . . .
H21A H 0.793524 0.497092 0.110095 0.018 Uiso 1 1 calc R U . . .
H21B H 0.849159 0.402880 0.132353 0.018 Uiso 1 1 calc R U . . .
C22 C 0.8747(4) 0.4332(3) 0.0374(2) 0.0194(10) Uani 1 1 d . . . . .
H22A H 0.832787 0.459476 0.001889 0.029 Uiso 1 1 calc R U . . .
H22B H 0.895232 0.370030 0.026915 0.029 Uiso 1 1 calc R U . . .
H22C H 0.938993 0.470376 0.044881 0.029 Uiso 1 1 calc R U . . .
C23 C 0.4444(3) 0.3507(3) 0.06934(19) 0.0103(8) Uani 1 1 d . . . . .
H23A H 0.448781 0.418710 0.068896 0.012 Uiso 1 1 calc R U . . .
H23B H 0.476994 0.327641 0.029799 0.012 Uiso 1 1 calc R U . . .
C24 C 0.3271(3) 0.3220(3) 0.0697(2) 0.0152(9) Uani 1 1 d . . . . .
H24A H 0.322639 0.254689 0.076197 0.018 Uiso 1 1 calc R U . . .
H24B H 0.291867 0.352324 0.105983 0.018 Uiso 1 1 calc R U . . .
C25 C 0.2680(4) 0.3475(3) 0.0078(2) 0.0175(10) Uani 1 1 d . . . . .
H25A H 0.280739 0.413215 -0.001982 0.021 Uiso 1 1 calc R U . . .
H25B H 0.296267 0.310394 -0.027726 0.021 Uiso 1 1 calc R U . . .
C26 C 0.1495(4) 0.3308(4) 0.0128(2) 0.0228(11) Uani 1 1 d . . . . .
H26A H 0.113348 0.350182 -0.026840 0.034 Uiso 1 1 calc R U . . .
H26B H 0.121843 0.366237 0.048651 0.034 Uiso 1 1 calc R U . . .
H26C H 0.136591 0.265118 0.019907 0.034 Uiso 1 1 calc R U . . .

loop_
_atom_site_aniso_label
_atom_site_aniso_U_11
_atom_site_aniso_U_22
_atom_site_aniso_U_33
_atom_site_aniso_U_23
_atom_site_aniso_U_13
_atom_site_aniso_U_12
U1 0.01019(8) 0.01263(8) 0.01125(8) 0.00147(7) -0.00057(5) -0.00263(7)
O1 0.0189(17) 0.0142(16) 0.0190(17) -0.0009(14) 0.0008(13) 0.0037(13)
O2 0.0158(17) 0.0126(16) 0.0203(17) -0.0028(14) -0.0024(13) 0.0000(13)
O3 0.0150(17) 0.041(2) 0.0142(17) -0.0007(16) -0.0032(13) -0.0137(16)
O4 0.0144(17) 0.0252(18) 0.0139(16) -0.0015(15) 0.0001(13) -0.0038(14)
O5 0.0180(19) 0.052(2) 0.0216(19) 0.0028(19) 0.0068(15) -0.0112(17)
O6 0.0228(18) 0.0182(17) 0.0120(16) -0.0013(14) 0.0009(13) -0.0024(14)
O7 0.0194(18) 0.030(2) 0.0177(17) 0.0000(16) 0.0032(14) -0.0032(15)
O8 0.049(3) 0.0265(19) 0.0106(17) 0.0030(16) -0.0076(16) -0.0069(18)
O9 0.0086(14) 0.0136(15) 0.0162(16) -0.0060(13) -0.0064(12) 0.0006(12)
O10 0.028(2) 0.040(2) 0.0202(19) -0.0084(17) -0.0135(16) 0.0053(17)
O11 0.0217(19) 0.0197(18) 0.031(2) 0.0021(16) -0.0002(15) 0.0081(14)
O12 0.0095(16) 0.0208(17) 0.0290(19) 0.0034(16) 0.0015(14) 0.0038(13)
O13 0.0090(16) 0.038(2) 0.0223(18) -0.0013(17) 0.0071(13) -0.0069(14)
O14 0.039(2) 0.0129(17) 0.026(2) 0.0001(16) 0.0048(16) 0.0011(15)
N1 0.013(2) 0.025(2) 0.015(2) 0.0088(18) 0.0015(15) -0.0070(16)
N2 0.029(2) 0.0131(19) 0.0113(19) 0.0006(17) -0.0029(16) -0.0018(16)
N3 0.0125(19) 0.019(2) 0.0146(19) -0.0036(17) 0.0016(15) -0.0025(15)
N4 0.0097(18) 0.020(2) 0.0113(18) -0.0037(17) 0.0001(14) -0.0002(15)
P1 0.0097(5) 0.0094(5) 0.0054(5) -0.0004(4) -0.0004(4) 0.0001(4)
P2 0.0087(5) 0.0123(5) 0.0052(5) -0.0010(4) 0.0004(4) 0.0004(4)
C1 0.0096(19) 0.014(2) 0.009(2) 0.0013(18) 0.0014(15) 0.0009(16)
C2 0.0078(19) 0.015(2) 0.0072(19) 0.0010(17) 0.0015(15) 0.0011(15)
C3 0.010(2) 0.011(2) 0.011(2) -0.0029(17) 0.0009(15) -0.0016(15)
C4 0.013(2) 0.016(2) 0.010(2) -0.0004(18) -0.0007(16) 0.0022(18)
C5 0.014(2) 0.019(2) 0.013(2) 0.003(2) 0.0025(17) 0.0018(18)
C6 0.022(3) 0.044(4) 0.036(3) 0.018(3) 0.013(2) 0.011(2)
C7 0.011(2) 0.012(2) 0.008(2) -0.0017(17) 0.0016(15) -0.0014(16)
C8 0.014(2) 0.016(2) 0.007(2) -0.0002(18) 0.0005(16) -0.0029(17)
C9 0.016(2) 0.019(2) 0.009(2) -0.0055(19) 0.0002(17) -0.0011(18)
C10 0.019(3) 0.021(2) 0.018(2) -0.001(2) -0.0046(19) -0.0082(19)
C11 0.012(2) 0.0073(19) 0.0085(19) 0.0038(17) 0.0000(15) 0.0015(15)
C12 0.009(2) 0.012(2) 0.012(2) -0.0011(18) -0.0011(16) -0.0003(16)
C13 0.023(3) 0.013(2) 0.015(2) 0.0023(19) -0.0006(19) 0.0017(18)
C14 0.020(3) 0.013(2) 0.025(3) -0.003(2) 0.000(2) -0.0025(18)
C15 0.013(2) 0.015(2) 0.011(2) -0.0018(18) -0.0021(16) 0.0015(17)
C16 0.013(2) 0.012(2) 0.011(2) -0.0003(18) 0.0007(16) 0.0024(16)
C17 0.015(2) 0.012(2) 0.025(3) -0.002(2) 0.0041(19) 0.0019(17)
C18 0.025(3) 0.018(3) 0.047(4) 0.007(3) 0.006(2) 0.007(2)
C19 0.009(2) 0.014(2) 0.011(2) -0.0023(18) 0.0022(16) 0.0024(16)
C20 0.011(2) 0.017(2) 0.009(2) 0.0023(18) 0.0022(16) -0.0011(17)
C21 0.013(2) 0.021(2) 0.012(2) 0.0029(19) 0.0041(17) -0.0036(18)
C22 0.020(3) 0.021(2) 0.018(2) 0.000(2) 0.0072(19) -0.0004(19)
C23 0.014(2) 0.014(2) 0.0028(18) -0.0001(17) -0.0010(15) 0.0016(16)
C24 0.010(2) 0.024(3) 0.012(2) -0.0010(19) -0.0045(16) -0.0013(17)
C25 0.016(2) 0.025(3) 0.011(2) -0.002(2) -0.0064(17) 0.0012(19)
C26 0.013(2) 0.031(3) 0.025(3) -0.006(2) -0.0083(19) 0.002(2)

loop_
_atom_type_symbol
_atom_type_description
_atom_type_scat_dispersion_real
_atom_type_scat_dispersion_imag
_atom_type_scat_source
C C 0.0033 0.0016 'International Tables Vol C Tables 4.2.6.8 and 6.1.1.4'
H H 0.0000 0.0000 'International Tables Vol C Tables 4.2.6.8 and 6.1.1.4'
N N 0.0061 0.0033 'International Tables Vol C Tables 4.2.6.8 and 6.1.1.4'
O O 0.0106 0.0060 'International Tables Vol C Tables 4.2.6.8 and 6.1.1.4'
P P 0.1023 0.0942 'International Tables Vol C Tables 4.2.6.8 and 6.1.1.4'
U U -9.6767 9.6646 'International Tables Vol C Tables 4.2.6.8 and 6.1.1.4'

loop_
_geom_angle_atom_site_label_1
_geom_angle_atom_site_label_2
_geom_angle_atom_site_label_3
_geom_angle
_geom_angle_site_symmetry_1
_geom_angle_site_symmetry_3
_geom_angle_publ_flag
O1 U1 O2 170.11(14) . . ?
O1 U1 O3 93.38(13) . . ?
O1 U1 O4 83.33(13) . . ?
O1 U1 O6 87.54(13) . . ?
O1 U1 O7 91.06(13) . . ?
O1 U1 O9 78.88(12) . . ?
O1 U1 O12 110.65(13) . . ?
O2 U1 O3 85.53(13) . . ?
O2 U1 O4 88.45(13) . . ?
O2 U1 O6 83.71(12) . . ?
O2 U1 O7 86.94(13) . . ?
O2 U1 O9 109.55(12) . . ?
O2 U1 O12 77.40(12) . . ?
O4 U1 O3 50.29(10) . . ?
O4 U1 O6 61.64(10) . . ?
O4 U1 O7 112.12(11) . . ?
O6 U1 O3 111.19(10) . . ?
O7 U1 O3 161.00(11) . . ?
O7 U1 O6 50.54(11) . . ?
O9 U1 O3 67.06(10) . . ?
O9 U1 O4 113.10(10) . . ?
O9 U1 O6 166.08(10) . . ?
O9 U1 O7 131.94(11) . . ?
O9 U1 O12 73.30(11) . . ?
O12 U1 O3 128.09(11) . . ?
O12 U1 O4 165.82(11) . . ?
O12 U1 O6 115.02(11) . . ?
O12 U1 O7 66.70(11) . . ?
N1 O3 U1 96.1(2) . . ?
N1 O4 U1 97.7(2) . . ?
N2 O6 U1 97.2(3) . . ?
N2 O7 U1 97.0(2) . . ?
N3 O9 U1 114.4(2) . . ?
N4 O12 U1 111.1(3) . . ?
O3 N1 U1 58.8(2) . . ?
O3 N1 O4 115.8(4) . . ?
O4 N1 U1 57.0(2) . . ?
O5 N1 U1 176.1(3) . . ?
O5 N1 O3 122.8(4) . . ?
O5 N1 O4 121.4(4) . . ?
O6 N2 U1 57.6(2) . . ?
O6 N2 O7 115.1(4) . . ?
O7 N2 U1 57.7(2) . . ?
O8 N2 U1 175.7(3) . . ?
O8 N2 O6 122.6(4) . . ?
O8 N2 O7 122.2(4) . . ?
O10 N3 O9 119.5(4) . . ?
O10 N3 O11 123.3(4) . . ?
O11 N3 O9 117.2(4) . . ?
O13 N4 O12 119.9(4) . . ?
O13 N4 O14 122.8(4) . . ?
O14 N4 O12 117.3(4) . . ?
C3 P1 C1 111.95(19) . . ?
C3 P1 C7 108.69(19) . . ?
C3 P1 C11 109.7(2) . . ?
C7 P1 C1 108.9(2) . . ?
C7 P1 C11 109.1(2) . . ?
C11 P1 C1 108.5(2) . . ?
C15 P2 C2 110.3(2) . . ?
C15 P2 C19 109.4(2) . . ?
C15 P2 C23 107.2(2) . . ?
C19 P2 C2 110.4(2) . . ?
C23 P2 C2 108.85(19) . . ?
C23 P2 C19 110.7(2) . . ?
P1 C1 H1A 108.5 . . ?
P1 C1 H1B 108.5 . . ?
H1A C1 H1B 107.5 . . ?
C2 C1 P1 115.2(3) . . ?
C2 C1 H1A 108.5 . . ?
C2 C1 H1B 108.5 . . ?
P2 C2 H2A 108.8 . . ?
P2 C2 H2B 108.8 . . ?
C1 C2 P2 113.8(3) . . ?
C1 C2 H2A 108.8 . . ?
C1 C2 H2B 108.8 . . ?
H2A C2 H2B 107.7 . . ?
P1 C3 H3A 109.2 . . ?
P1 C3 H3B 109.2 . . ?
H3A C3 H3B 107.9 . . ?
C4 C3 P1 112.0(3) . . ?
C4 C3 H3A 109.2 . . ?
C4 C3 H3B 109.2 . . ?
C3 C4 H4A 109.2 . . ?
C3 C4 H4B 109.2 . . ?
H4A C4 H4B 107.9 . . ?
C5 C4 C3 112.0(3) . . ?
C5 C4 H4A 109.2 . . ?
C5 C4 H4B 109.2 . . ?
C4 C5 H5A 109.4 . . ?
C4 C5 H5B 109.4 . . ?
H5A C5 H5B 108.0 . . ?
C6 C5 C4 111.4(4) . . ?
C6 C5 H5A 109.4 . . ?
C6 C5 H5B 109.4 . . ?
C5 C6 H6A 109.5 . . ?
C5 C6 H6B 109.5 . . ?
C5 C6 H6C 109.5 . . ?
H6A C6 H6B 109.5 . . ?
H6A C6 H6C 109.5 . . ?
H6B C6 H6C 109.5 . . ?
P1 C7 H7A 108.3 . . ?
P1 C7 H7B 108.3 . . ?
H7A C7 H7B 107.4 . . ?
C8 C7 P1 116.1(3) . . ?
C8 C7 H7A 108.3 . . ?
C8 C7 H7B 108.3 . . ?
C7 C8 H8A 109.4 . . ?
C7 C8 H8B 109.4 . . ?
C7 C8 C9 111.1(3) . . ?
H8A C8 H8B 108.0 . . ?
C9 C8 H8A 109.4 . . ?
C9 C8 H8B 109.4 . . ?
C8 C9 H9A 108.8 . . ?
C8 C9 H9B 108.8 . . ?
H9A C9 H9B 107.7 . . ?
C10 C9 C8 113.7(4) . . ?
C10 C9 H9A 108.8 . . ?
C10 C9 H9B 108.8 . . ?
C9 C10 H10A 109.5 . . ?
C9 C10 H10B 109.5 . . ?
C9 C10 H10C 109.5 . . ?
H10A C10 H10B 109.5 . . ?
H10A C10 H10C 109.5 . . ?
H10B C10 H10C 109.5 . . ?
P1 C11 H11A 108.9 . . ?
P1 C11 H11B 108.9 . . ?
H11A C11 H11B 107.7 . . ?
C12 C11 P1 113.4(3) . . ?
C12 C11 H11A 108.9 . . ?
C12 C11 H11B 108.9 . . ?
C11 C12 H12A 109.2 . . ?
C11 C12 H12B 109.2 . . ?
C11 C12 C13 112.2(4) . . ?
H12A C12 H12B 107.9 . . ?
C13 C12 H12A 109.2 . . ?
C13 C12 H12B 109.2 . . ?
C12 C13 H13A 109.3 . . ?
C12 C13 H13B 109.3 . . ?
C12 C13 C14 111.5(4) . . ?
H13A C13 H13B 108.0 . . ?
C14 C13 H13A 109.3 . . ?
C14 C13 H13B 109.3 . . ?
C13 C14 H14A 109.5 . . ?
C13 C14 H14B 109.5 . . ?
C13 C14 H14C 109.5 . . ?
H14A C14 H14B 109.5 . . ?
H14A C14 H14C 109.5 . . ?
H14B C14 H14C 109.5 . . ?
P2 C15 H15A 108.1 . . ?
P2 C15 H15B 108.1 . . ?
H15A C15 H15B 107.3 . . ?
C16 C15 P2 116.6(3) . . ?
C16 C15 H15A 108.1 . . ?
C16 C15 H15B 108.1 . . ?
C15 C16 H16A 109.2 . . ?
C15 C16 H16B 109.2 . . ?
H16A C16 H16B 107.9 . . ?
C17 C16 C15 112.0(4) . . ?
C17 C16 H16A 109.2 . . ?
C17 C16 H16B 109.2 . . ?
C16 C17 H17A 109.1 . . ?
C16 C17 H17B 109.1 . . ?
C16 C17 C18 112.6(4) . . ?
H17A C17 H17B 107.8 . . ?
C18 C17 H17A 109.1 . . ?
C18 C17 H17B 109.1 . . ?
C17 C18 H18A 109.5 . . ?
C17 C18 H18B 109.5 . . ?
C17 C18 H18C 109.5 . . ?
H18A C18 H18B 109.5 . . ?
H18A C18 H18C 109.5 . . ?
H18B C18 H18C 109.5 . . ?
P2 C19 H19A 109.0 . . ?
P2 C19 H19B 109.0 . . ?
H19A C19 H19B 107.8 . . ?
C20 C19 P2 112.8(3) . . ?
C20 C19 H19A 109.0 . . ?
C20 C19 H19B 109.0 . . ?
C19 C20 H20A 109.3 . . ?
C19 C20 H20B 109.3 . . ?
H20A C20 H20B 107.9 . . ?
C21 C20 C19 111.8(4) . . ?
C21 C20 H20A 109.3 . . ?
C21 C20 H20B 109.3 . . ?
C20 C21 H21A 109.4 . . ?
C20 C21 H21B 109.4 . . ?
H21A C21 H21B 108.0 . . ?
C22 C21 C20 111.4(4) . . ?
C22 C21 H21A 109.4 . . ?
C22 C21 H21B 109.4 . . ?
C21 C22 H22A 109.5 . . ?
C21 C22 H22B 109.5 . . ?
C21 C22 H22C 109.5 . . ?
H22A C22 H22B 109.5 . . ?
H22A C22 H22C 109.5 . . ?
H22B C22 H22C 109.5 . . ?
P2 C23 H23A 109.0 . . ?
P2 C23 H23B 109.0 . . ?
H23A C23 H23B 107.8 . . ?
C24 C23 P2 112.7(3) . . ?
C24 C23 H23A 109.0 . . ?
C24 C23 H23B 109.0 . . ?
C23 C24 H24A 109.1 . . ?
C23 C24 H24B 109.1 . . ?
H24A C24 H24B 107.9 . . ?
C25 C24 C23 112.3(4) . . ?
C25 C24 H24A 109.1 . . ?
C25 C24 H24B 109.1 . . ?
C24 C25 H25A 109.4 . . ?
C24 C25 H25B 109.4 . . ?
H25A C25 H25B 108.0 . . ?
C26 C25 C24 111.2(4) . . ?
C26 C25 H25A 109.4 . . ?
C26 C25 H25B 109.4 . . ?
C25 C26 H26A 109.5 . . ?
C25 C26 H26B 109.5 . . ?
C25 C26 H26C 109.5 . . ?
H26A C26 H26B 109.5 . . ?
H26A C26 H26C 109.5 . . ?
H26B C26 H26C 109.5 . . ?

loop_
_geom_bond_atom_site_label_1
_geom_bond_atom_site_label_2
_geom_bond_distance
_geom_bond_site_symmetry_2
_geom_bond_publ_flag
U1 O1 1.752(3) . ?
U1 O2 1.768(3) . ?
U1 O3 2.548(3) . ?
U1 O4 2.507(3) . ?
U1 O6 2.517(3) . ?
U1 O7 2.517(3) . ?
U1 O9 2.466(3) . ?
U1 O12 2.497(3) . ?
O3 N1 1.261(5) . ?
O4 N1 1.276(5) . ?
O5 N1 1.222(5) . ?
O6 N2 1.269(5) . ?
O7 N2 1.277(5) . ?
O8 N2 1.217(5) . ?
O9 N3 1.291(5) . ?
O10 N3 1.234(5) . ?
O11 N3 1.244(5) . ?
O12 N4 1.285(5) . ?
O13 N4 1.227(5) . ?
O14 N4 1.245(5) . ?
P1 C1 1.817(4) . ?
P1 C3 1.797(4) . ?
P1 C7 1.800(4) . ?
P1 C11 1.807(4) . ?
P2 C2 1.824(4) . ?
P2 C15 1.798(4) . ?
P2 C19 1.802(4) . ?
P2 C23 1.802(4) . ?
C1 H1A 0.9900 . ?
C1 H1B 0.9900 . ?
C1 C2 1.531(6) . ?
C2 H2A 0.9900 . ?
C2 H2B 0.9900 . ?
C3 H3A 0.9900 . ?
C3 H3B 0.9900 . ?
C3 C4 1.538(6) . ?
C4 H4A 0.9900 . ?
C4 H4B 0.9900 . ?
C4 C5 1.520(6) . ?
C5 H5A 0.9900 . ?
C5 H5B 0.9900 . ?
C5 C6 1.514(6) . ?
C6 H6A 0.9800 . ?
C6 H6B 0.9800 . ?
C6 H6C 0.9800 . ?
C7 H7A 0.9900 . ?
C7 H7B 0.9900 . ?
C7 C8 1.524(6) . ?
C8 H8A 0.9900 . ?
C8 H8B 0.9900 . ?
C8 C9 1.526(6) . ?
C9 H9A 0.9900 . ?
C9 H9B 0.9900 . ?
C9 C10 1.520(6) . ?
C10 H10A 0.9800 . ?
C10 H10B 0.9800 . ?
C10 H10C 0.9800 . ?
C11 H11A 0.9900 . ?
C11 H11B 0.9900 . ?
C11 C12 1.524(6) . ?
C12 H12A 0.9900 . ?
C12 H12B 0.9900 . ?
C12 C13 1.527(6) . ?
C13 H13A 0.9900 . ?
C13 H13B 0.9900 . ?
C13 C14 1.538(6) . ?
C14 H14A 0.9800 . ?
C14 H14B 0.9800 . ?
C14 H14C 0.9800 . ?
C15 H15A 0.9900 . ?
C15 H15B 0.9900 . ?
C15 C16 1.536(6) . ?
C16 H16A 0.9900 . ?
C16 H16B 0.9900 . ?
C16 C17 1.513(6) . ?
C17 H17A 0.9900 . ?
C17 H17B 0.9900 . ?
C17 C18 1.522(7) . ?
C18 H18A 0.9800 . ?
C18 H18B 0.9800 . ?
C18 H18C 0.9800 . ?
C19 H19A 0.9900 . ?
C19 H19B 0.9900 . ?
C19 C20 1.536(6) . ?
C20 H20A 0.9900 . ?
C20 H20B 0.9900 . ?
C20 C21 1.522(6) . ?
C21 H21A 0.9900 . ?
C21 H21B 0.9900 . ?
C21 C22 1.518(6) . ?
C22 H22A 0.9800 . ?
C22 H22B 0.9800 . ?
C22 H22C 0.9800 . ?
C23 H23A 0.9900 . ?
C23 H23B 0.9900 . ?
C23 C24 1.528(6) . ?
C24 H24A 0.9900 . ?
C24 H24B 0.9900 . ?
C24 C25 1.527(6) . ?
C25 H25A 0.9900 . ?
C25 H25B 0.9900 . ?
C25 C26 1.511(6) . ?
C26 H26A 0.9800 . ?
C26 H26B 0.9800 . ?
C26 H26C 0.9800 . ?

loop_
_geom_torsion_atom_site_label_1
_geom_torsion_atom_site_label_2
_geom_torsion_atom_site_label_3
_geom_torsion_atom_site_label_4
_geom_torsion
_geom_torsion_site_symmetry_1
_geom_torsion_site_symmetry_2
_geom_torsion_site_symmetry_3
_geom_torsion_site_symmetry_4
_geom_torsion_publ_flag
U1 O3 N1 O4 -3.3(4) . . . . ?
U1 O3 N1 O5 175.8(4) . . . . ?
U1 O4 N1 O3 3.4(4) . . . . ?
U1 O4 N1 O5 -175.7(4) . . . . ?
U1 O6 N2 O7 -4.3(4) . . . . ?
U1 O6 N2 O8 174.9(4) . . . . ?
U1 O7 N2 O6 4.3(4) . . . . ?
U1 O7 N2 O8 -174.9(4) . . . . ?
U1 O9 N3 O10 -171.3(3) . . . . ?
U1 O9 N3 O11 10.1(5) . . . . ?
U1 O12 N4 O13 -176.8(3) . . . . ?
U1 O12 N4 O14 3.5(4) . . . . ?
P1 C1 C2 P2 -170.3(2) . . . . ?
P1 C3 C4 C5 174.6(3) . . . . ?
P1 C7 C8 C9 -166.6(3) . . . . ?
P1 C11 C12 C13 171.9(3) . . . . ?
P2 C15 C16 C17 -164.0(3) . . . . ?
P2 C19 C20 C21 -177.9(3) . . . . ?
P2 C23 C24 C25 -172.2(3) . . . . ?
C1 P1 C3 C4 175.6(3) . . . . ?
C1 P1 C7 C8 -52.9(4) . . . . ?
C1 P1 C11 C12 -66.9(3) . . . . ?
C2 P2 C15 C16 -39.3(4) . . . . ?
C2 P2 C19 C20 -168.4(3) . . . . ?
C2 P2 C23 C24 -40.3(4) . . . . ?
C3 P1 C1 C2 -29.0(4) . . . . ?
C3 P1 C7 C8 -175.1(3) . . . . ?
C3 P1 C11 C12 55.6(3) . . . . ?
C3 C4 C5 C6 172.6(4) . . . . ?
C7 P1 C1 C2 -149.2(3) . . . . ?
C7 P1 C3 C4 -64.2(3) . . . . ?
C7 P1 C11 C12 174.6(3) . . . . ?
C7 C8 C9 C10 177.7(4) . . . . ?
C11 P1 C1 C2 92.1(3) . . . . ?
C11 P1 C3 C4 55.1(3) . . . . ?
C11 P1 C7 C8 65.3(4) . . . . ?
C11 C12 C13 C14 179.7(4) . . . . ?
C15 P2 C2 C1 93.7(3) . . . . ?
C15 P2 C19 C20 70.1(3) . . . . ?
C15 P2 C23 C24 79.0(3) . . . . ?
C15 C16 C17 C18 -177.8(4) . . . . ?
C19 P2 C2 C1 -27.2(4) . . . . ?
C19 P2 C15 C16 82.3(4) . . . . ?
C19 P2 C23 C24 -161.8(3) . . . . ?
C19 C20 C21 C22 173.0(4) . . . . ?
C23 P2 C2 C1 -148.9(3) . . . . ?
C23 P2 C15 C16 -157.7(3) . . . . ?
C23 P2 C19 C20 -47.8(4) . . . . ?
C23 C24 C25 C26 -172.0(4) . . . . ?
